data_4061378
loop_
_publ_author_name
'Tanaka, Shukichi'
'Dubs, Christian'
'Inagaki, Akiko'
'Akita, Munetaka'

_publ_section_title
;
Tetranuclear Complexes Based on a Dynamic Metal-Metal Linkage, 
[(\m~4~-X)Rh~4~(CO)~4~(PNNP)~2~]^n+^ (X/n = RC&#x22EE;C/1 (Acetylide), 
C~2~/0 (Dicarbide))
;
_journal_issue 3
_journal_name_full Organometallics
_journal_page_first 317
_journal_page_last 319
_journal_paper_doi 10.1021/om034315+
_journal_volume 23
_journal_year 2004
_chemical_formula_moiety 'C95 H77 B N4 O4 P4 Rh4'
_chemical_formula_sum 'C95 H77 B N4 O4 P4 Rh4'
_chemical_formula_weight 1885.00
_space_group_IT_number 14
_symmetry_cell_setting monoclinic
_symmetry_space_group_name_Hall '-P 2yab'
_symmetry_space_group_name_H-M 'P 1 21/a 1'
_cell_angle_alpha 90
_cell_angle_beta 90.846(1)
_cell_angle_gamma 90
_cell_formula_units_Z 4
_cell_length_a 17.9746(3)
_cell_length_b 27.7046(6)
_cell_length_c 16.6001(3)
_cell_measurement_temperature 213.2
_cell_volume 8265.6(3)
_exptl_crystal_density_diffrn 1.515
_cod_original_sg_symbol_H-M 'P 21/a'
_cod_database_code 4061378

loop_
_symmetry_equiv_pos_as_xyz
x,y,z
1/2-x,1/2+y,-z
-x,-y,-z
1/2+x,1/2-y,z

loop_
_atom_site_label
_atom_site_type_symbol
_atom_site_fract_x
_atom_site_fract_y
_atom_site_fract_z
_atom_site_U_iso_or_equiv
_atom_site_adp_type
_atom_site_occupancy
_atom_site_calc_flag
_atom_site_refinement_flags
_atom_site_disorder_assembly
_atom_site_disorder_group
Rh(1) Rh -0.08301(2) 0.38077(1) 0.25910(2) 0.02406(9) Uani 1.00 d . . .
Rh(2) Rh -0.06601(2) 0.28726(1) 0.10329(2) 0.02738(9) Uani 1.00 d . . .
Rh(3) Rh 0.01544(2) 0.29818(1) 0.25942(2) 0.02398(9) Uani 1.00 d . . .
Rh(4) Rh 0.05108(2) 0.42537(2) 0.19118(3) 0.0319(1) Uani 1.00 d . . .
P(1) P -0.17935(6) 0.40897(5) 0.33174(7) 0.0259(2) Uani 1.00 d . . .
P(2) P -0.14469(7) 0.24117(5) 0.03165(8) 0.0321(3) Uani 1.00 d . . .
P(3) P 0.07697(6) 0.25043(5) 0.34629(8) 0.0271(3) Uani 1.00 d . . .
P(4) P 0.14154(7) 0.47872(5) 0.21092(9) 0.0343(3) Uani 1.00 d . . .
O(01) O 0.0196(2) 0.4034(2) 0.3972(2) 0.046(1) Uani 1.00 d . . .
O(02) O 0.0715(2) 0.2318(2) 0.0668(3) 0.055(1) Uani 1.00 d . . .
O(03) O -0.1212(2) 0.2391(2) 0.2851(3) 0.0446(10) Uani 1.00 d . . .
O(04) O -0.0541(3) 0.5018(2) 0.1370(4) 0.091(2) Uani 1.00 d . . .
N(1) N -0.1703(2) 0.3560(1) 0.1886(2) 0.0252(8) Uani 1.00 d . . .
N(2) N -0.1637(2) 0.3183(2) 0.1371(2) 0.0271(9) Uani 1.00 d . . .
N(3) N 0.1169(2) 0.3327(2) 0.2617(2) 0.0273(9) Uani 1.00 d . . .
N(4) N 0.1282(2) 0.3792(2) 0.2412(3) 0.0295(9) Uani 1.00 d . . .
C(1) C -0.0124(2) 0.3532(2) 0.1663(3) 0.0238(9) Uani 1.00 d . . .
C(01) C -0.0158(2) 0.3967(2) 0.3399(3) 0.034(1) Uani 1.00 d . . .
C(2) C 0.0084(3) 0.3584(2) 0.0954(3) 0.033(1) Uani 1.00 d . . .
C(02) C 0.0186(3) 0.2531(2) 0.0782(3) 0.037(1) Uani 1.00 d . . .
C(3) C 0.0422(3) 0.3654(2) 0.0181(3) 0.035(1) Uani 1.00 d . . .
C(03) C -0.0705(3) 0.2624(2) 0.2703(3) 0.034(1) Uani 1.00 d . . .
C(4) C 0.1161(4) 0.3789(3) 0.0116(4) 0.066(2) Uani 1.00 d . . .
C(04) C -0.0151(3) 0.4721(2) 0.1546(4) 0.053(2) Uani 1.00 d . . .
C(5) C 0.1482(4) 0.3844(4) -0.0628(5) 0.092(3) Uani 1.00 d . . .
C(6) C 0.1089(5) 0.3756(3) -0.1326(5) 0.082(3) Uani 1.00 d . . .
C(7) C 0.0362(5) 0.3613(4) -0.1264(4) 0.081(3) Uani 1.00 d . . .
C(8) C 0.0015(4) 0.3569(3) -0.0530(4) 0.057(2) Uani 1.00 d . . .
C(9) C 0.1444(7) 0.3817(5) -0.2135(5) 0.144(5) Uani 1.00 d . . .
C(11) C -0.2429(2) 0.3620(2) 0.2054(3) 0.0264(10) Uani 1.00 d . . .
C(12) C -0.2845(2) 0.3285(2) 0.1619(3) 0.030(1) Uani 1.00 d . . .
C(13) C -0.2325(2) 0.3010(2) 0.1203(3) 0.030(1) Uani 1.00 d . . .
C(14) C -0.2620(3) 0.3995(2) 0.2651(3) 0.034(1) Uani 1.00 d . . .
C(15) C -0.2382(3) 0.2551(2) 0.0720(4) 0.044(1) Uani 1.00 d . . .
C(21) C 0.1788(2) 0.3158(2) 0.2985(3) 0.029(1) Uani 1.00 d . . .
C(22) C 0.2312(3) 0.3527(2) 0.3018(3) 0.039(1) Uani 1.00 d . . .
C(23) C 0.1975(3) 0.3921(2) 0.2648(3) 0.036(1) Uani 1.00 d . . .
C(24) C 0.1769(3) 0.2649(2) 0.3277(3) 0.033(1) Uani 1.00 d . . .
C(25) C 0.2217(3) 0.4424(2) 0.2470(4) 0.046(1) Uani 1.00 d . . .
C(31) C -0.1990(3) 0.3725(2) 0.4208(3) 0.030(1) Uani 1.00 d . . .
C(32) C -0.2470(3) 0.3865(2) 0.4812(3) 0.046(1) Uani 1.00 d . . .
C(33) C -0.2651(4) 0.3542(3) 0.5429(4) 0.059(2) Uani 1.00 d . . .
C(34) C -0.2350(4) 0.3088(3) 0.5443(4) 0.055(2) Uani 1.00 d . . .
C(35) C -0.1862(4) 0.2950(2) 0.4864(4) 0.056(2) Uani 1.00 d . . .
C(36) C -0.1675(3) 0.3269(2) 0.4253(4) 0.049(1) Uani 1.00 d . . .
C(41) C -0.1852(3) 0.4716(2) 0.3621(3) 0.031(1) Uani 1.00 d . . .
C(42) C -0.2536(3) 0.4931(2) 0.3791(3) 0.033(1) Uani 1.00 d . . .
C(43) C -0.2569(3) 0.5405(2) 0.4067(3) 0.039(1) Uani 1.00 d . . .
C(44) C -0.1928(4) 0.5662(2) 0.4185(4) 0.051(2) Uani 1.00 d . . .
C(45) C -0.1244(3) 0.5458(2) 0.4003(5) 0.059(2) Uani 1.00 d . . .
C(46) C -0.1202(3) 0.4992(2) 0.3709(4) 0.044(1) Uani 1.00 d . . .
C(51) C -0.1401(3) 0.1755(2) 0.0364(3) 0.037(1) Uani 1.00 d . . .
C(52) C -0.1489(4) 0.1451(3) -0.0281(4) 0.058(2) Uani 1.00 d . . .
C(53) C -0.1460(5) 0.0957(3) -0.0189(5) 0.074(2) Uani 1.00 d . . .
C(54) C -0.1363(4) 0.0760(3) 0.0568(5) 0.062(2) Uani 1.00 d . . .
C(55) C -0.1254(4) 0.1054(3) 0.1209(5) 0.065(2) Uani 1.00 d . . .
C(56) C -0.1266(4) 0.1552(3) 0.1128(4) 0.059(2) Uani 1.00 d . . .
C(61) C -0.1479(3) 0.2582(2) -0.0739(3) 0.034(1) Uani 1.00 d . . .
C(62) C -0.1992(3) 0.2917(3) -0.1030(5) 0.062(2) Uani 1.00 d . . .
C(63) C -0.1988(5) 0.3059(3) -0.1834(5) 0.080(3) Uani 1.00 d . . .
C(64) C -0.1470(4) 0.2863(3) -0.2353(4) 0.068(2) Uani 1.00 d . . .
C(65) C -0.0948(4) 0.2555(3) -0.2064(4) 0.056(2) Uani 1.00 d . . .
C(66) C -0.0939(3) 0.2412(2) -0.1263(4) 0.046(1) Uani 1.00 d . . .
C(71) C 0.0627(3) 0.2643(2) 0.4517(3) 0.033(1) Uani 1.00 d . . .
C(72) C 0.0041(3) 0.2435(2) 0.4934(4) 0.042(1) Uani 1.00 d . . .
C(73) C -0.0083(3) 0.2543(3) 0.5735(4) 0.051(2) Uani 1.00 d . . .
C(74) C 0.0360(4) 0.2870(3) 0.6127(4) 0.051(2) Uani 1.00 d . . .
C(75) C 0.0939(4) 0.3091(3) 0.5723(4) 0.057(2) Uani 1.00 d . . .
C(76) C 0.1072(3) 0.2981(2) 0.4919(4) 0.050(2) Uani 1.00 d . . .
C(81) C 0.0667(3) 0.1853(2) 0.3388(3) 0.032(1) Uani 1.00 d . . .
C(82) C 0.0801(3) 0.1537(2) 0.4031(4) 0.044(1) Uani 1.00 d . . .
C(83) C 0.0703(3) 0.1035(2) 0.3912(4) 0.053(2) Uani 1.00 d . . .
C(84) C 0.0471(3) 0.0865(2) 0.3170(5) 0.055(2) Uani 1.00 d . . .
C(85) C 0.0338(3) 0.1171(2) 0.2543(4) 0.050(2) Uani 1.00 d . . .
C(86) C 0.0426(3) 0.1668(2) 0.2651(4) 0.038(1) Uani 1.00 d . . .
C(91) C 0.1206(3) 0.5224(2) 0.2896(3) 0.038(1) Uani 1.00 d . . .
C(92) C 0.1042(4) 0.5696(3) 0.2704(4) 0.055(2) Uani 1.00 d . . .
C(93) C 0.0819(4) 0.6016(3) 0.3298(5) 0.066(2) Uani 1.00 d . . .
C(94) C 0.0763(4) 0.5872(3) 0.4077(5) 0.070(2) Uani 1.00 d . . .
C(95) C 0.0924(4) 0.5400(4) 0.4277(4) 0.075(2) Uani 1.00 d . . .
C(96) C 0.1151(4) 0.5073(3) 0.3689(4) 0.053(2) Uani 1.00 d . . .
C(101) C 0.1788(3) 0.5158(2) 0.1303(3) 0.038(1) Uani 1.00 d . . .
C(102) C 0.2451(3) 0.5404(3) 0.1429(4) 0.050(2) Uani 1.00 d . . .
C(103) C 0.2713(3) 0.5719(3) 0.0843(5) 0.057(2) Uani 1.00 d . . .
C(104) C 0.2318(4) 0.5790(3) 0.0142(4) 0.061(2) Uani 1.00 d . . .
C(105) C 0.1680(5) 0.5545(3) 0.0008(5) 0.080(3) Uani 1.00 d . . .
C(106) C 0.1417(4) 0.5222(3) 0.0579(4) 0.062(2) Uani 1.00 d . . .
C(111) C -0.0693(3) 0.1191(2) 0.6573(3) 0.037(1) Uani 1.00 d . . .
C(112) C -0.1280(3) 0.1479(2) 0.6871(4) 0.046(1) Uani 1.00 d . . .
C(113) C -0.1802(3) 0.1709(2) 0.6374(5) 0.057(2) Uani 1.00 d . . .
C(114) C -0.1754(4) 0.1669(3) 0.5540(5) 0.061(2) Uani 1.00 d . . .
C(115) C -0.1179(4) 0.1408(3) 0.5222(4) 0.055(2) Uani 1.00 d . . .
C(116) C -0.0664(3) 0.1177(2) 0.5729(4) 0.042(1) Uani 1.00 d . . .
C(121) C 0.0525(3) 0.0617(2) 0.6700(3) 0.037(1) Uani 1.00 d . . .
C(122) C 0.1283(3) 0.0687(2) 0.6801(4) 0.048(1) Uani 1.00 d . . .
C(123) C 0.1814(3) 0.0414(3) 0.6409(4) 0.058(2) Uani 1.00 d . . .
C(124) C 0.1589(4) 0.0041(3) 0.5890(4) 0.063(2) Uani 1.00 d . . .
C(125) C 0.0844(4) -0.0041(3) 0.5766(4) 0.058(2) Uani 1.00 d . . .
C(126) C 0.0313(3) 0.0246(2) 0.6173(4) 0.048(1) Uani 1.00 d . . .
C(131) C 0.0285(3) 0.1332(2) 0.7756(4) 0.047(2) Uani 1.00 d . . .
C(132) C 0.0328(4) 0.1325(3) 0.8601(4) 0.055(2) Uani 1.00 d . . .
C(133) C 0.0693(4) 0.1671(3) 0.9056(5) 0.074(3) Uani 1.00 d . . .
C(134) C 0.1009(4) 0.2052(3) 0.8671(7) 0.084(3) Uani 1.00 d . . .
C(135) C 0.0994(4) 0.2086(3) 0.7835(7) 0.082(3) Uani 1.00 d . . .
C(136) C 0.0624(4) 0.1727(3) 0.7386(5) 0.063(2) Uani 1.00 d . . .
C(141) C -0.0542(3) 0.0520(2) 0.7750(3) 0.040(1) Uani 1.00 d . . .
C(142) C -0.0134(3) 0.0218(2) 0.8271(4) 0.048(1) Uani 1.00 d . . .
C(143) C -0.0473(5) -0.0122(3) 0.8779(4) 0.064(2) Uani 1.00 d . . .
C(144) C -0.1238(5) -0.0179(3) 0.8771(4) 0.061(2) Uani 1.00 d . . .
C(145) C -0.1658(4) 0.0103(3) 0.8259(4) 0.058(2) Uani 1.00 d . . .
C(146) C -0.1312(3) 0.0441(2) 0.7768(4) 0.046(1) Uani 1.00 d . . .
B(1) B -0.0120(3) 0.0915(2) 0.7188(4) 0.035(1) Uani 1.00 d . . .
H(1) H 0.1449 0.3854 0.0593 0.0818 Uiso 1.00 calc . . .
H(2) H 0.1990 0.3950 -0.0665 0.1079 Uiso 1.00 calc . . .
H(3) H 0.0073 0.3540 -0.1737 0.0933 Uiso 1.00 calc . . .
H(4) H -0.0505 0.3478 -0.0517 0.0669 Uiso 1.00 calc . . .
H(5A) H 0.1680 0.3521 -0.2288 0.1442 Uiso 1.00 calc . . .
H(5B) H 0.1809 0.4069 -0.2105 0.1442 Uiso 1.00 calc . . .
H(5C) H 0.1069 0.3900 -0.2529 0.1442 Uiso 1.00 calc . . .
H(6) H -0.3378 0.3247 0.1611 0.0359 Uiso 1.00 calc . . .
H(7) H -0.3038 0.3895 0.2966 0.0415 Uiso 1.00 calc . . .
H(8) H -0.2755 0.4293 0.2388 0.0415 Uiso 1.00 calc . . .
H(9) H -0.2736 0.2579 0.0300 0.0521 Uiso 1.00 calc . . .
H(10) H -0.2536 0.2288 0.1071 0.0521 Uiso 1.00 calc . . .
H(11) H 0.2800 0.3513 0.3261 0.0460 Uiso 1.00 calc . . .
H(12) H 0.2063 0.2608 0.3753 0.0414 Uiso 1.00 calc . . .
H(13) H 0.1965 0.2432 0.2871 0.0414 Uiso 1.00 calc . . .
H(14) H 0.2591 0.4420 0.2070 0.0565 Uiso 1.00 calc . . .
H(15) H 0.2420 0.4568 0.2949 0.0565 Uiso 1.00 calc . . .
H(16) H -0.2671 0.4190 0.4814 0.0547 Uiso 1.00 calc . . .
H(17) H -0.2995 0.3637 0.5848 0.0694 Uiso 1.00 calc . . .
H(18) H -0.2481 0.2861 0.5853 0.0663 Uiso 1.00 calc . . .
H(19) H -0.1653 0.2631 0.4881 0.0666 Uiso 1.00 calc . . .
H(20) H -0.1322 0.3167 0.3852 0.0594 Uiso 1.00 calc . . .
H(21) H -0.2991 0.4746 0.3718 0.0405 Uiso 1.00 calc . . .
H(22) H -0.3039 0.5554 0.4174 0.0465 Uiso 1.00 calc . . .
H(23) H -0.1950 0.5983 0.4406 0.0578 Uiso 1.00 calc . . .
H(24) H -0.0796 0.5648 0.4062 0.0688 Uiso 1.00 calc . . .
H(25) H -0.0726 0.4857 0.3582 0.0517 Uiso 1.00 calc . . .
H(26) H -0.1572 0.1588 -0.0813 0.0704 Uiso 1.00 calc . . .
H(27) H -0.1498 0.0755 -0.0662 0.0877 Uiso 1.00 calc . . .
H(28) H -0.1383 0.0415 0.0639 0.0750 Uiso 1.00 calc . . .
H(29) H -0.1162 0.0908 0.1729 0.0782 Uiso 1.00 calc . . .
H(30) H -0.1189 0.1757 0.1595 0.0708 Uiso 1.00 calc . . .
H(31) H -0.2347 0.3055 -0.0666 0.0723 Uiso 1.00 calc . . .
H(32) H -0.2340 0.3303 -0.2022 0.0952 Uiso 1.00 calc . . .
H(33) H -0.1490 0.2946 -0.2911 0.0822 Uiso 1.00 calc . . .
H(34) H -0.0568 0.2428 -0.2418 0.0679 Uiso 1.00 calc . . .
H(35) H -0.0561 0.2191 -0.1066 0.0548 Uiso 1.00 calc . . .
H(36) H -0.0286 0.2218 0.4647 0.0503 Uiso 1.00 calc . . .
H(37) H -0.0494 0.2391 0.6011 0.0613 Uiso 1.00 calc . . .
H(38) H 0.0280 0.2950 0.6686 0.0601 Uiso 1.00 calc . . .
H(39) H 0.1250 0.3322 0.5998 0.0690 Uiso 1.00 calc . . .
H(40) H 0.1477 0.3138 0.4645 0.0600 Uiso 1.00 calc . . .
H(41) H 0.0962 0.1667 0.4553 0.0533 Uiso 1.00 calc . . .
H(42) H 0.0812 0.0812 0.4358 0.0624 Uiso 1.00 calc . . .
H(43) H 0.0405 0.0521 0.3089 0.0716 Uiso 1.00 calc . . .
H(44) H 0.0184 0.1042 0.2019 0.0572 Uiso 1.00 calc . . .
H(45) H 0.0310 0.1888 0.2201 0.0462 Uiso 1.00 calc . . .
H(46) H 0.1087 0.5807 0.2160 0.0669 Uiso 1.00 calc . . .
H(47) H 0.0684 0.6344 0.3151 0.0777 Uiso 1.00 calc . . .
H(48) H 0.0635 0.6110 0.4497 0.0835 Uiso 1.00 calc . . .
H(49) H 0.0872 0.5296 0.4830 0.0911 Uiso 1.00 calc . . .
H(50) H 0.1275 0.4744 0.3840 0.0656 Uiso 1.00 calc . . .
H(51) H 0.2734 0.5350 0.1926 0.0612 Uiso 1.00 calc . . .
H(52) H 0.3172 0.5896 0.0953 0.0714 Uiso 1.00 calc . . .
H(53) H 0.2510 0.6009 -0.0269 0.0716 Uiso 1.00 calc . . .
H(54) H 0.1395 0.5597 -0.0498 0.0953 Uiso 1.00 calc . . .
H(55) H 0.0949 0.5051 0.0479 0.0721 Uiso 1.00 calc . . .
H(56) H -0.1316 0.1523 0.7453 0.0569 Uiso 1.00 calc . . .
H(57) H -0.2208 0.1892 0.6606 0.0675 Uiso 1.00 calc . . .
H(58) H -0.2110 0.1826 0.5195 0.0735 Uiso 1.00 calc . . .
H(59) H -0.1136 0.1380 0.4647 0.0675 Uiso 1.00 calc . . .
H(60) H -0.0262 0.0999 0.5484 0.0507 Uiso 1.00 calc . . .
H(61) H 0.1453 0.0944 0.7167 0.0599 Uiso 1.00 calc . . .
H(62) H 0.2333 0.0470 0.6496 0.0714 Uiso 1.00 calc . . .
H(63) H 0.1953 -0.0147 0.5612 0.0738 Uiso 1.00 calc . . .
H(64) H 0.0683 -0.0295 0.5398 0.0716 Uiso 1.00 calc . . .
H(65) H -0.0216 0.0178 0.6087 0.0578 Uiso 1.00 calc . . .
H(66) H 0.0083 0.1060 0.8877 0.0671 Uiso 1.00 calc . . .
H(67) H 0.0700 0.1635 0.9642 0.0839 Uiso 1.00 calc . . .
H(68) H 0.1253 0.2289 0.8997 0.0973 Uiso 1.00 calc . . .
H(69) H 0.1236 0.2352 0.7605 0.0992 Uiso 1.00 calc . . .
H(70) H 0.0592 0.1759 0.6810 0.0757 Uiso 1.00 calc . . .
H(71) H 0.0407 0.0254 0.8307 0.0605 Uiso 1.00 calc . . .
H(72) H -0.0163 -0.0314 0.9139 0.0816 Uiso 1.00 calc . . .
H(73) H -0.1469 -0.0414 0.9120 0.0708 Uiso 1.00 calc . . .
H(74) H -0.2194 0.0071 0.8242 0.0697 Uiso 1.00 calc . . .
H(75) H -0.1624 0.0635 0.7415 0.0571 Uiso 1.00 calc . . .

loop_
_atom_site_aniso_label
_atom_site_aniso_U_11
_atom_site_aniso_U_22
_atom_site_aniso_U_33
_atom_site_aniso_U_12
_atom_site_aniso_U_13
_atom_site_aniso_U_23
Rh(1) 0.0230(2) 0.0223(2) 0.0269(2) 0.0004(1) 0.0020(1) -0.0041(2)
Rh(2) 0.0230(2) 0.0289(2) 0.0303(2) -0.0030(1) 0.0031(1) -0.0103(2)
Rh(3) 0.0239(2) 0.0199(2) 0.0282(2) -0.0017(1) 0.0020(1) -0.0014(2)
Rh(4) 0.0295(2) 0.0243(2) 0.0417(2) -0.0064(2) -0.0046(2) 0.0039(2)
P(1) 0.0261(5) 0.0235(7) 0.0283(6) 0.0035(5) 0.0032(5) -0.0032(5)
P(2) 0.0280(6) 0.0336(8) 0.0348(7) -0.0047(5) 0.0027(5) -0.0151(6)
P(3) 0.0280(6) 0.0209(7) 0.0323(6) 0.0010(5) 0.0021(5) 0.0017(5)
P(4) 0.0325(6) 0.0262(7) 0.0441(8) -0.0095(5) -0.0016(6) 0.0009(6)
O(01) 0.038(2) 0.064(3) 0.036(2) -0.001(2) -0.014(2) -0.015(2)
O(02) 0.037(2) 0.065(3) 0.062(3) 0.019(2) 0.002(2) -0.024(2)
O(03) 0.037(2) 0.042(3) 0.055(2) -0.019(2) 0.009(2) 0.001(2)
O(04) 0.071(3) 0.049(3) 0.151(6) 0.013(3) -0.042(4) 0.030(4)
N(1) 0.025(2) 0.021(2) 0.029(2) 0.000(2) 0.002(2) -0.005(2)
N(2) 0.023(2) 0.030(2) 0.029(2) -0.005(2) 0.003(2) -0.010(2)
N(3) 0.023(2) 0.024(2) 0.035(2) -0.003(2) -0.003(2) 0.002(2)
N(4) 0.018(2) 0.027(2) 0.043(2) -0.006(2) -0.002(2) 0.001(2)
C(1) 0.025(2) 0.015(2) 0.031(3) -0.003(2) 0.005(2) -0.004(2)
C(01) 0.023(2) 0.030(3) 0.048(3) 0.003(2) 0.009(2) -0.001(2)
C(2) 0.028(2) 0.034(3) 0.036(3) 0.003(2) 0.004(2) 0.001(2)
C(02) 0.036(3) 0.042(3) 0.032(3) -0.012(2) -0.001(2) -0.008(2)
C(3) 0.041(3) 0.036(3) 0.029(3) -0.003(2) 0.012(2) 0.002(2)
C(03) 0.038(3) 0.030(3) 0.035(3) 0.003(2) -0.001(2) -0.006(2)
C(4) 0.051(3) 0.102(7) 0.046(4) -0.027(4) 0.012(3) -0.020(4)
C(04) 0.050(3) 0.038(4) 0.072(4) -0.012(3) -0.015(3) 0.006(3)
C(5) 0.062(4) 0.143(10) 0.073(6) -0.032(5) 0.035(4) -0.020(6)
C(6) 0.111(6) 0.089(7) 0.046(4) -0.032(5) 0.041(4) -0.011(4)
C(7) 0.116(7) 0.096(7) 0.032(3) -0.030(5) 0.001(4) 0.004(4)
C(8) 0.065(4) 0.073(5) 0.033(3) -0.019(4) -0.004(3) 0.007(3)
C(9) 0.18(1) 0.19(1) 0.062(6) -0.05(1) 0.072(7) -0.008(7)
C(11) 0.024(2) 0.028(3) 0.027(2) 0.000(2) 0.004(2) -0.001(2)
C(12) 0.026(2) 0.035(3) 0.029(2) -0.002(2) 0.005(2) -0.004(2)
C(13) 0.021(2) 0.035(3) 0.033(3) -0.009(2) 0.008(2) -0.010(2)
C(14) 0.033(2) 0.028(3) 0.041(3) 0.005(2) 0.003(2) -0.003(2)
C(15) 0.030(2) 0.051(4) 0.051(3) -0.011(2) 0.010(2) -0.023(3)
C(21) 0.023(2) 0.030(3) 0.034(3) -0.001(2) 0.001(2) 0.003(2)
C(22) 0.023(2) 0.043(3) 0.051(3) -0.005(2) -0.005(2) 0.005(3)
C(23) 0.033(2) 0.028(3) 0.048(3) -0.004(2) -0.002(2) 0.002(2)
C(24) 0.026(2) 0.035(3) 0.040(3) 0.006(2) 0.007(2) 0.005(2)
C(25) 0.036(3) 0.030(3) 0.072(4) -0.014(2) -0.007(3) 0.004(3)
C(31) 0.029(2) 0.023(3) 0.038(3) 0.002(2) -0.002(2) -0.003(2)
C(32) 0.064(4) 0.038(4) 0.037(3) 0.013(3) 0.019(3) 0.003(3)
C(33) 0.077(4) 0.063(5) 0.038(3) 0.000(4) 0.024(3) 0.014(3)
C(34) 0.063(4) 0.051(4) 0.052(4) -0.006(3) -0.001(3) 0.016(3)
C(35) 0.066(4) 0.040(4) 0.062(4) 0.006(3) 0.011(3) 0.015(3)
C(36) 0.059(4) 0.034(4) 0.055(4) 0.009(3) 0.012(3) 0.003(3)
C(41) 0.043(3) 0.022(3) 0.028(2) 0.004(2) 0.004(2) -0.001(2)
C(42) 0.035(2) 0.029(3) 0.035(3) 0.005(2) 0.001(2) -0.004(2)
C(43) 0.050(3) 0.024(3) 0.044(3) 0.012(2) 0.004(2) -0.004(2)
C(44) 0.059(3) 0.020(3) 0.074(4) 0.003(3) 0.002(3) -0.007(3)
C(45) 0.051(3) 0.029(4) 0.098(6) -0.009(3) 0.002(4) -0.001(4)
C(46) 0.043(3) 0.025(3) 0.065(4) 0.003(2) 0.013(3) -0.004(3)
C(51) 0.035(3) 0.040(3) 0.037(3) -0.003(2) 0.001(2) -0.009(2)
C(52) 0.099(5) 0.042(4) 0.032(3) -0.007(4) 0.004(3) -0.014(3)
C(53) 0.118(6) 0.042(4) 0.062(5) -0.009(4) 0.016(4) -0.020(4)
C(54) 0.064(4) 0.037(4) 0.086(5) -0.010(3) 0.009(4) -0.009(4)
C(55) 0.076(5) 0.048(4) 0.069(5) -0.018(4) -0.008(4) 0.006(4)
C(56) 0.073(4) 0.046(4) 0.056(4) -0.024(3) -0.008(3) -0.008(3)
C(61) 0.028(2) 0.034(3) 0.041(3) 0.001(2) -0.005(2) -0.008(2)
C(62) 0.043(3) 0.068(5) 0.075(5) 0.019(3) -0.005(3) -0.008(4)
C(63) 0.072(5) 0.089(7) 0.077(6) 0.016(5) -0.022(4) 0.026(5)
C(64) 0.078(5) 0.074(6) 0.053(4) -0.015(4) -0.015(4) 0.014(4)
C(65) 0.076(4) 0.051(4) 0.042(3) -0.003(3) 0.010(3) -0.006(3)
C(66) 0.053(3) 0.048(4) 0.039(3) 0.015(3) 0.004(3) -0.008(3)
C(71) 0.038(2) 0.024(3) 0.037(3) 0.003(2) -0.001(2) 0.000(2)
C(72) 0.045(3) 0.036(3) 0.044(3) -0.006(2) 0.004(2) -0.004(3)
C(73) 0.057(3) 0.055(4) 0.041(3) -0.011(3) 0.016(3) 0.001(3)
C(74) 0.073(4) 0.048(4) 0.032(3) 0.004(3) 0.009(3) -0.008(3)
C(75) 0.077(4) 0.057(5) 0.038(3) -0.023(4) 0.001(3) -0.011(3)
C(76) 0.062(4) 0.048(4) 0.041(3) -0.023(3) 0.011(3) -0.006(3)
C(81) 0.031(2) 0.025(3) 0.042(3) 0.003(2) 0.010(2) 0.003(2)
C(82) 0.046(3) 0.036(3) 0.051(3) 0.010(2) 0.010(3) 0.004(3)
C(83) 0.057(4) 0.029(3) 0.076(5) 0.008(3) 0.026(3) 0.014(3)
C(84) 0.045(3) 0.025(3) 0.096(5) -0.002(2) 0.025(3) -0.008(3)
C(85) 0.052(3) 0.028(3) 0.071(4) -0.004(3) 0.009(3) -0.008(3)
C(86) 0.038(3) 0.024(3) 0.051(3) 0.004(2) 0.009(2) -0.006(2)
C(91) 0.042(3) 0.037(3) 0.036(3) -0.012(2) 0.000(2) 0.002(2)
C(92) 0.066(4) 0.046(4) 0.052(4) 0.002(3) 0.013(3) 0.004(3)
C(93) 0.088(5) 0.045(4) 0.066(5) 0.003(4) 0.020(4) -0.011(4)
C(94) 0.058(4) 0.082(6) 0.071(5) -0.008(4) 0.003(4) -0.029(5)
C(95) 0.085(5) 0.106(7) 0.033(3) -0.023(5) -0.003(3) -0.013(4)
C(96) 0.061(4) 0.050(4) 0.047(3) -0.017(3) -0.004(3) -0.002(3)
C(101) 0.037(3) 0.030(3) 0.047(3) -0.008(2) 0.007(2) -0.006(3)
C(102) 0.047(3) 0.052(4) 0.052(4) -0.017(3) 0.009(3) 0.002(3)
C(103) 0.054(3) 0.043(4) 0.073(5) -0.017(3) 0.019(3) 0.005(3)
C(104) 0.083(5) 0.052(4) 0.050(4) -0.014(4) 0.027(4) 0.010(3)
C(105) 0.102(6) 0.086(7) 0.052(4) -0.033(5) 0.001(4) 0.021(4)
C(106) 0.067(4) 0.069(5) 0.049(4) -0.033(4) -0.004(3) 0.011(4)
C(111) 0.045(3) 0.023(3) 0.043(3) -0.008(2) 0.000(2) 0.001(2)
C(112) 0.042(3) 0.035(3) 0.060(4) 0.003(2) -0.003(3) -0.002(3)
C(113) 0.047(3) 0.030(4) 0.094(6) 0.000(3) -0.004(3) 0.000(4)
C(114) 0.047(3) 0.041(4) 0.093(6) -0.013(3) -0.025(4) 0.021(4)
C(115) 0.058(4) 0.048(4) 0.060(4) -0.023(3) -0.020(3) 0.020(3)
C(116) 0.045(3) 0.032(3) 0.048(3) -0.013(2) -0.002(3) 0.004(3)
C(121) 0.045(3) 0.034(3) 0.032(3) 0.007(2) 0.005(2) 0.007(2)
C(122) 0.044(3) 0.054(4) 0.046(3) 0.012(3) 0.010(3) 0.007(3)
C(123) 0.045(3) 0.072(5) 0.057(4) 0.022(3) 0.014(3) 0.021(4)
C(124) 0.074(4) 0.067(5) 0.048(4) 0.032(4) 0.021(3) 0.008(4)
C(125) 0.094(5) 0.038(4) 0.042(3) 0.012(4) 0.016(3) 0.002(3)
C(126) 0.063(4) 0.035(4) 0.047(3) 0.000(3) 0.011(3) 0.003(3)
C(131) 0.033(3) 0.041(4) 0.068(4) 0.006(2) -0.010(3) -0.013(3)
C(132) 0.055(4) 0.046(4) 0.063(4) 0.015(3) -0.013(3) -0.024(3)
C(133) 0.069(5) 0.065(5) 0.088(6) 0.029(4) -0.028(4) -0.039(5)
C(134) 0.055(4) 0.070(6) 0.126(8) 0.005(4) -0.040(5) -0.039(6)
C(135) 0.060(4) 0.049(5) 0.137(8) -0.003(4) -0.033(5) -0.006(5)
C(136) 0.054(4) 0.050(4) 0.085(5) -0.001(3) -0.026(4) -0.003(4)
C(141) 0.050(3) 0.035(3) 0.035(3) 0.001(2) 0.006(2) -0.011(2)
C(142) 0.063(4) 0.037(4) 0.046(3) 0.010(3) 0.013(3) 0.005(3)
C(143) 0.104(6) 0.045(4) 0.044(4) 0.014(4) 0.016(4) 0.001(3)
C(144) 0.097(5) 0.034(4) 0.053(4) -0.011(4) 0.031(4) -0.006(3)
C(145) 0.067(4) 0.051(4) 0.056(4) -0.022(3) 0.017(3) -0.019(3)
C(146) 0.056(3) 0.038(4) 0.044(3) -0.008(3) 0.010(3) -0.014(3)
B(1) 0.031(3) 0.031(3) 0.044(3) 0.003(2) -0.006(3) -0.006(3)

loop_
_geom_bond_atom_site_label_1
_geom_bond_atom_site_label_2
_geom_bond_distance
_geom_bond_site_symmetry_1
_geom_bond_site_symmetry_2
_geom_bond_publ_flag
Rh(1) Rh(3) 2.8925(4) . . yes
Rh(1) Rh(4) 2.9474(5) . . yes
Rh(1) P(1) 2.264(1) . . yes
Rh(1) N(1) 2.062(4) . . yes
Rh(1) C(1) 2.151(4) . . yes
Rh(1) C(01) 1.846(5) . . yes
Rh(2) Rh(3) 2.9732(5) . . yes
Rh(2) P(2) 2.235(1) . . yes
Rh(2) N(2) 2.042(4) . . yes
Rh(2) C(1) 2.309(4) . . yes
Rh(2) C(2) 2.386(5) . . yes
Rh(2) C(02) 1.844(5) . . yes
Rh(3) P(3) 2.237(1) . . yes
Rh(3) N(3) 2.059(4) . . yes
Rh(3) C(1) 2.223(4) . . yes
Rh(3) C(03) 1.847(5) . . yes
Rh(4) P(4) 2.218(1) . . yes
Rh(4) N(4) 2.052(4) . . yes
Rh(4) C(1) 2.335(4) . . yes
Rh(4) C(04) 1.854(7) . . yes
P(1) C(14) 1.857(5) . . yes
P(1) C(31) 1.830(5) . . yes
P(1) C(41) 1.811(5) . . yes
P(2) C(15) 1.859(5) . . yes
P(2) C(51) 1.823(6) . . yes
P(2) C(61) 1.815(6) . . yes
P(3) C(24) 1.870(5) . . yes
P(3) C(71) 1.813(5) . . yes
P(3) C(81) 1.818(5) . . yes
P(4) C(25) 1.850(6) . . yes
P(4) C(91) 1.824(6) . . yes
P(4) C(101) 1.822(6) . . yes
O(01) C(01) 1.152(6) . . yes
O(02) C(02) 1.138(7) . . yes
O(03) C(03) 1.146(6) . . yes
O(04) C(04) 1.118(8) . . yes
N(1) N(2) 1.354(6) . . yes
N(1) C(11) 1.349(5) . . yes
N(2) C(13) 1.351(6) . . yes
N(3) N(4) 1.350(6) . . yes
N(3) C(21) 1.347(6) . . yes
N(4) C(23) 1.348(6) . . yes
C(1) C(2) 1.249(7) . . yes
C(2) C(3) 1.441(7) . . yes
C(3) C(4) 1.386(8) . . yes
C(3) C(8) 1.399(8) . . yes
C(4) C(5) 1.38(1) . . yes
C(5) C(6) 1.37(1) . . yes
C(6) C(7) 1.37(1) . . yes
C(6) C(9) 1.51(1) . . yes
C(7) C(8) 1.382(10) . . yes
C(11) C(12) 1.390(7) . . yes
C(11) C(14) 1.480(7) . . yes
C(12) C(13) 1.395(7) . . yes
C(13) C(15) 1.507(8) . . yes
C(21) C(22) 1.391(7) . . yes
C(21) C(24) 1.492(8) . . yes
C(22) C(23) 1.387(8) . . yes
C(23) C(25) 1.491(8) . . yes
C(31) C(32) 1.387(8) . . yes
C(31) C(36) 1.386(8) . . yes
C(32) C(33) 1.402(9) . . yes
C(33) C(34) 1.37(1) . . yes
C(34) C(35) 1.365(10) . . yes
C(35) C(36) 1.389(9) . . yes
C(41) C(42) 1.398(7) . . yes
C(41) C(46) 1.401(7) . . yes
C(42) C(43) 1.394(8) . . yes
C(43) C(44) 1.366(8) . . yes
C(44) C(45) 1.391(9) . . yes
C(45) C(46) 1.384(9) . . yes
C(51) C(52) 1.369(8) . . yes
C(51) C(56) 1.406(9) . . yes
C(52) C(53) 1.38(1) . . yes
C(53) C(54) 1.38(1) . . yes
C(54) C(55) 1.35(1) . . yes
C(55) C(56) 1.39(1) . . yes
C(61) C(62) 1.389(9) . . yes
C(61) C(66) 1.395(8) . . yes
C(62) C(63) 1.39(1) . . yes
C(63) C(64) 1.39(1) . . yes
C(64) C(65) 1.35(1) . . yes
C(65) C(66) 1.388(9) . . yes
C(71) C(72) 1.394(8) . . yes
C(71) C(76) 1.395(8) . . yes
C(72) C(73) 1.384(9) . . yes
C(73) C(74) 1.365(9) . . yes
C(74) C(75) 1.388(10) . . yes
C(75) C(76) 1.394(9) . . yes
C(81) C(82) 1.400(8) . . yes
C(81) C(86) 1.389(8) . . yes
C(82) C(83) 1.415(9) . . yes
C(83) C(84) 1.38(1) . . yes
C(84) C(85) 1.360(10) . . yes
C(85) C(86) 1.399(8) . . yes
C(91) C(92) 1.377(9) . . yes
C(91) C(96) 1.386(8) . . yes
C(92) C(93) 1.39(1) . . yes
C(93) C(94) 1.36(1) . . yes
C(94) C(95) 1.38(1) . . yes
C(95) C(96) 1.40(1) . . yes
C(101) C(102) 1.386(8) . . yes
C(101) C(106) 1.377(9) . . yes
C(102) C(103) 1.394(10) . . yes
C(103) C(104) 1.368(10) . . yes
C(104) C(105) 1.35(1) . . yes
C(105) C(106) 1.39(1) . . yes
C(111) C(112) 1.417(8) . . yes
C(111) C(116) 1.404(8) . . yes
C(111) B(1) 1.630(8) . . yes
C(112) C(113) 1.394(9) . . yes
C(113) C(114) 1.39(1) . . yes
C(114) C(115) 1.373(10) . . yes
C(115) C(116) 1.397(9) . . yes
C(121) C(122) 1.383(8) . . yes
C(121) C(126) 1.398(8) . . yes
C(121) B(1) 1.647(8) . . yes
C(122) C(123) 1.388(9) . . yes
C(123) C(124) 1.40(1) . . yes
C(124) C(125) 1.37(1) . . yes
C(125) C(126) 1.421(10) . . yes
C(131) C(132) 1.404(10) . . yes
C(131) C(136) 1.397(10) . . yes
C(131) B(1) 1.654(9) . . yes
C(132) C(133) 1.38(1) . . yes
C(133) C(134) 1.36(1) . . yes
C(134) C(135) 1.39(2) . . yes
C(135) C(136) 1.41(1) . . yes
C(141) C(142) 1.404(8) . . yes
C(141) C(146) 1.402(8) . . yes
C(141) B(1) 1.632(8) . . yes
C(142) C(143) 1.408(10) . . yes
C(143) C(144) 1.39(1) . . yes
C(144) C(145) 1.37(1) . . yes
C(145) C(146) 1.394(9) . . yes
